data_4346431
loop_
_publ_author_name
'Wang, Jieru'
'Su, Dongping'
'Wang, Dongqi'
'Ding, Songdong'
'Huang, Chao'
'Huang, Huang'
'Hu, Xiaoyang'
'Wang, Zhipeng'
'Li, Shimeng'

_publ_section_title
;
 Selective Extraction of Americium(III) over Europium(III) with the
 Pyridylpyrazole Based Tetradentate Ligands: Experimental and Theoretical
 Study.
;
_journal_issue 22
_journal_name_full 'Inorganic chemistry'
_journal_page_first 10648
_journal_page_last 10655
_journal_paper_doi 10.1021/acs.inorgchem.5b01452
_journal_volume 54
_journal_year 2015
_chemical_formula_moiety 'C19 H20 Eu N8 O7, N O3'
_chemical_formula_sum 'C19 H20 Eu N9 O10'
_chemical_formula_weight 686.40
_space_group_crystal_system monoclinic
_space_group_IT_number 14
_space_group_name_Hall '-P 2ybc'
_space_group_name_H-M_alt 'P 1 21/c 1'
_atom_sites_solution_hydrogens mixed
_atom_sites_solution_primary iterative
_audit_creation_date 2015-07-28
_audit_creation_method
;
Olex2 1.2
(compiled 2015.01.26 svn.r3150 for OlexSys, GUI svn.r4998)
;
_cell_angle_alpha 90
_cell_angle_beta 109.920(3)
_cell_angle_gamma 90
_cell_formula_units_Z 4
_cell_length_a 12.4149(3)
_cell_length_b 13.0847(2)
_cell_length_c 16.3421(4)
_cell_measurement_reflns_used 4694
_cell_measurement_temperature 110
_cell_measurement_theta_max 72.1600
_cell_measurement_theta_min 5.0680
_cell_volume 2495.86(11)
_computing_cell_refinement
;
CrysAlisPro, Agilent Technologies,
Version 1.171.37.33 (release 27-03-2014 CrysAlis171 .NET)
(compiled Mar 27 2014,17:12:48)
;
_computing_data_collection
;
CrysAlisPro, Agilent Technologies,
Version 1.171.37.33 (release 27-03-2014 CrysAlis171 .NET)
(compiled Mar 27 2014,17:12:48)
;
_computing_data_reduction
;
CrysAlisPro, Agilent Technologies,
Version 1.171.37.33 (release 27-03-2014 CrysAlis171 .NET)
(compiled Mar 27 2014,17:12:48)
;
_computing_molecular_graphics 'Olex2 (Dolomanov et al., 2009)'
_computing_publication_material 'Olex2 (Dolomanov et al., 2009)'
_computing_structure_refinement 'ShelXL (Sheldrick, 2008)'
_computing_structure_solution
;
Superflip (Palatinus & Chapuis, 2007;Palatinus & van der Lee, 2008;
Palatinus et al., 2012)
;
_diffrn_ambient_environment air
_diffrn_ambient_temperature 110
_diffrn_detector 'CCD plate'
_diffrn_detector_area_resol_mean 15.9595
_diffrn_detector_type EosS2
_diffrn_measured_fraction_theta_full 0.999
_diffrn_measured_fraction_theta_max 0.999
_diffrn_measurement_details
;
#__ type_ start__ end____ width___ exp.time_
  1 omega  -31.00   53.00   1.0000    2.2000
omega____ theta____ kappa____ phi______ frames
    -       36.2921  -57.0000    0.0000 84

#__ type_ start__ end____ width___ exp.time_
  2 omega   20.00  104.00   1.0000    2.2000
omega____ theta____ kappa____ phi______ frames
    -       36.2921   57.0000 -120.0000 84

#__ type_ start__ end____ width___ exp.time_
  3 omega  -33.00   55.00   1.0000    2.2000
omega____ theta____ kappa____ phi______ frames
    -       36.2921  -38.0000   60.0000 88

#__ type_ start__ end____ width___ exp.time_
  4 omega   23.00   90.00   1.0000    2.2000
omega____ theta____ kappa____ phi______ frames
    -       36.2921 -125.0000  150.0000 67

#__ type_ start__ end____ width___ exp.time_
  5 omega   39.00  109.00   1.0000    8.7900
omega____ theta____ kappa____ phi______ frames
    -      108.0000  -94.0000 -180.0000 70

#__ type_ start__ end____ width___ exp.time_
  6 omega   38.00   91.00   1.0000    8.7900
omega____ theta____ kappa____ phi______ frames
    -      108.0000  -30.0000 -150.0000 53

#__ type_ start__ end____ width___ exp.time_
  7 omega   38.00   91.00   1.0000    8.7900
omega____ theta____ kappa____ phi______ frames
    -      108.0000  -30.0000   90.0000 53

#__ type_ start__ end____ width___ exp.time_
  8 omega   38.00   91.00   1.0000    8.7900
omega____ theta____ kappa____ phi______ frames
    -      108.0000  -30.0000  -90.0000 53

#__ type_ start__ end____ width___ exp.time_
  9 omega   38.00   91.00   1.0000    8.7900
omega____ theta____ kappa____ phi______ frames
    -      108.0000  -30.0000  120.0000 53

#__ type_ start__ end____ width___ exp.time_
 10 omega   39.00  109.00   1.0000    8.7900
omega____ theta____ kappa____ phi______ frames
    -      108.0000  -94.0000   30.0000 70

#__ type_ start__ end____ width___ exp.time_
 11 omega   90.00  175.00   1.0000    8.7900
omega____ theta____ kappa____ phi______ frames
    -      108.0000   61.0000 -180.0000 85

#__ type_ start__ end____ width___ exp.time_
 12 omega   39.00  109.00   1.0000    8.7900
omega____ theta____ kappa____ phi______ frames
    -      108.0000  -94.0000   60.0000 70

#__ type_ start__ end____ width___ exp.time_
 13 omega   87.00  178.00   1.0000    8.7900
omega____ theta____ kappa____ phi______ frames
    -      108.0000   30.0000   60.0000 91

#__ type_ start__ end____ width___ exp.time_
 14 omega   41.00  126.00   1.0000    8.7900
omega____ theta____ kappa____ phi______ frames
    -      108.0000  -61.0000   30.0000 85

#__ type_ start__ end____ width___ exp.time_
 15 omega   10.00  104.00   1.0000    2.2000
omega____ theta____ kappa____ phi______ frames
    -       36.2921   77.0000   60.0000 94

#__ type_ start__ end____ width___ exp.time_
 16 omega   10.00  104.00   1.0000    2.2000
omega____ theta____ kappa____ phi______ frames
    -       36.2921   77.0000  -30.0000 94

#__ type_ start__ end____ width___ exp.time_
 17 omega    1.00   75.00   1.0000    2.2000
omega____ theta____ kappa____ phi______ frames
    -       36.2921  -99.0000  -90.0000 74

#__ type_ start__ end____ width___ exp.time_
 18 omega   20.00  104.00   1.0000    2.2000
omega____ theta____ kappa____ phi______ frames
    -       36.2921   57.0000  150.0000 84

#__ type_ start__ end____ width___ exp.time_
 19 omega   87.00  134.00   1.0000    8.7900
omega____ theta____ kappa____ phi______ frames
    -      108.0000   30.0000  -90.0000 47
;
_diffrn_measurement_device 'four-circle diffractometer'
_diffrn_measurement_device_type 'New Gemini, Dual, Cu at zero, EosS2'
_diffrn_measurement_method '\w scans'
_diffrn_orient_matrix_UB_11 -0.1260548000
_diffrn_orient_matrix_UB_12 0.0339406000
_diffrn_orient_matrix_UB_13 -0.0255742000
_diffrn_orient_matrix_UB_21 -0.0366356000
_diffrn_orient_matrix_UB_22 -0.1121612000
_diffrn_orient_matrix_UB_23 0.0022738000
_diffrn_orient_matrix_UB_31 0.0141713000
_diffrn_orient_matrix_UB_32 0.0115394000
_diffrn_orient_matrix_UB_33 0.0968912000
_diffrn_radiation_monochromator graphite
_diffrn_radiation_probe x-ray
_diffrn_radiation_type CuK\a
_diffrn_radiation_wavelength 1.54184
_diffrn_reflns_av_R_equivalents 0.0610
_diffrn_reflns_av_unetI/netI 0.0522
_diffrn_reflns_Laue_measured_fraction_full 0.999
_diffrn_reflns_Laue_measured_fraction_max 0.999
_diffrn_reflns_limit_h_max 15
_diffrn_reflns_limit_h_min -15
_diffrn_reflns_limit_k_max 15
_diffrn_reflns_limit_k_min -14
_diffrn_reflns_limit_l_max 19
_diffrn_reflns_limit_l_min -13
_diffrn_reflns_number 16175
_diffrn_reflns_point_group_measured_fraction_full 0.999
_diffrn_reflns_point_group_measured_fraction_max 0.999
_diffrn_reflns_theta_full 67.075
_diffrn_reflns_theta_max 67.075
_diffrn_reflns_theta_min 4.438
_diffrn_source 'Enhance (Cu) X-ray Source'
_exptl_absorpt_coefficient_mu 18.642
_exptl_absorpt_correction_T_max 1.00000
_exptl_absorpt_correction_T_min 0.23734
_exptl_absorpt_correction_type multi-scan
_exptl_absorpt_process_details
;
CrysAlisPro, Agilent Technologies,
Version 1.171.37.33 (release 27-03-2014 CrysAlis171 .NET)
(compiled Mar 27 2014,17:12:48)
Empirical absorption correction using spherical harmonics,
 implemented in SCALE3 ABSPACK scaling algorithm.
;
_exptl_crystal_colour 'clear light colourless'
_exptl_crystal_colour_lustre clear
_exptl_crystal_colour_modifier light
_exptl_crystal_colour_primary colourless
_exptl_crystal_density_diffrn 1.827
_exptl_crystal_description
;
;
_exptl_crystal_F_000 1360
_exptl_crystal_size_max 0.6
_exptl_crystal_size_mid 0.4
_exptl_crystal_size_min 0.2
_refine_diff_density_max 2.028
_refine_diff_density_min -1.132
_refine_diff_density_rms 0.162
_refine_ls_extinction_method none
_refine_ls_goodness_of_fit_ref 1.044
_refine_ls_hydrogen_treatment mixed
_refine_ls_matrix_type full
_refine_ls_number_parameters 360
_refine_ls_number_reflns 4457
_refine_ls_number_restraints 0
_refine_ls_restrained_S_all 1.044
_refine_ls_R_factor_all 0.0619
_refine_ls_R_factor_gt 0.0525
_refine_ls_shift/su_max 0.000
_refine_ls_shift/su_mean 0.000
_refine_ls_structure_factor_coef Fsqd
_refine_ls_weighting_details 'w=1/[\s^2^(Fo^2^)+(0.0930P)^2^] where P=(Fo^2^+2Fc^2^)/3'
_refine_ls_weighting_scheme calc
_refine_ls_wR_factor_gt 0.1314
_refine_ls_wR_factor_ref 0.1409
_reflns_Friedel_coverage 0.000
_reflns_number_gt 3712
_reflns_number_total 4457
_reflns_threshold_expression 'I > 2\s(I)'
_cod_data_source_file ic5b01452_si_002.cif
_cod_data_source_block dsd-sjr-3-2-110k
_cod_database_code 4346431
_shelx_space_group_comment
;
The symmetry employed for this shelxl refinement is uniquely defined
by the following loop, which should always be used as a source of
symmetry information in preference to the above space-group names.
They are only intended as comments.
;
_reflns_odcompleteness_completeness 99.79
_reflns_odcompleteness_iscentric 1
_reflns_odcompleteness_theta 66.97
_olex2_refinement_description
;
1. Fixed Uiso
 At 1.2 times of:
  All C(H) groups, All C(H,H) groups
2.a Secondary CH2 refined with riding coordinates:
 C28(H28A,H28B), C4(H4A,H4B), C11(H11A,H11B)
2.b Aromatic/amide H refined with riding coordinates:
 C22(H22), C34(H34), C35(H35), C46(H46), C47(H47), C76(H76), C5(H5), C6(H6),
 C7(H7), C9(H9), C10(H10), C12(H12)
;
_shelx_shelxl_version_number 2014/7
_olex2_date_sample_data_collection 1406093388.69
_olex2_submission_special_instructions 'No special instructions were received'

loop_
_space_group_symop_operation_xyz
'x, y, z'
'-x, y+1/2, -z+1/2'
'-x, -y, -z'
'x, -y-1/2, z-1/2'

loop_
_atom_site_label
_atom_site_type_symbol
_atom_site_fract_x
_atom_site_fract_y
_atom_site_fract_z
_atom_site_U_iso_or_equiv
_atom_site_adp_type
_atom_site_occupancy
_atom_site_site_symmetry_order
_atom_site_calc_flag
_atom_site_refinement_flags_posn
Eu1 Eu 0.25084(2) 0.75471(2) 0.34451(2) 0.01411(15) Uani 1 1 d .
O1 O 0.3710(4) 0.8425(3) 0.4719(3) 0.0241(9) Uani 1 1 d .
N11 N 0.2397(4) 0.5759(3) 0.2806(3) 0.0206(9) Uani 1 1 d .
O13 O 0.6014(4) 0.9630(3) 0.4533(3) 0.0359(10) Uani 1 1 d .
O20 O 0.3261(4) 0.7642(3) 0.2209(3) 0.0237(9) Uani 1 1 d .
O24 O -0.0317(4) 0.7738(4) 0.4201(3) 0.0367(11) Uani 1 1 d .
O26 O 0.4472(4) 0.7438(3) 0.3497(3) 0.0286(10) Uani 1 1 d .
O2 O 0.5084(4) 0.7642(3) 0.2403(4) 0.0394(12) Uani 1 1 d .
N4 N 0.6506(4) 0.8818(4) 0.4868(3) 0.0298(11) Uani 1 1 d .
N12 N -0.0151(4) 0.7441(3) 0.1602(3) 0.0212(10) Uani 1 1 d .
N13 N 0.4308(5) 0.7573(3) 0.2691(4) 0.0239(12) Uani 1 1 d .
N18 N 0.0556(4) 0.7662(3) 0.4027(3) 0.0200(10) Uani 1 1 d .
O3 O 0.6015(3) 0.8197(3) 0.5206(3) 0.0325(9) Uani 1 1 d .
C19 C 0.2911(4) 0.4997(4) 0.3346(4) 0.0219(11) Uani 1 1 d .
C22 C 0.3293(5) 1.0052(4) 0.3223(4) 0.0254(12) Uani 1 1 d .
H22 H 0.3910 0.9858 0.3729 0.030 Uiso 1 1 calc R
C28 C -0.0251(5) 0.6334(4) 0.1659(4) 0.0263(12) Uani 1 1 d .
H28A H -0.1066 0.6151 0.1533 0.032 Uiso 1 1 calc R
H28B H 0.0184 0.6108 0.2259 0.032 Uiso 1 1 calc R
C34 C 0.3018(5) 0.4137(5) 0.2889(4) 0.0308(13) Uani 1 1 d .
H34 H 0.3353 0.3501 0.3121 0.037 Uiso 1 1 calc R
C35 C 0.3326(5) 1.1005(4) 0.2882(4) 0.0277(12) Uani 1 1 d .
H35 H 0.3940 1.1461 0.3153 0.033 Uiso 1 1 calc R
C44 C 0.0674(4) 0.8904(4) 0.1789(3) 0.0209(11) Uani 1 1 d .
C46 C 0.3529(5) 0.6261(4) 0.5436(4) 0.0242(11) Uani 1 1 d .
H46 H 0.3508 0.6937 0.5643 0.029 Uiso 1 1 calc R
C47 C 0.2439(5) 1.1287(4) 0.2131(4) 0.0266(12) Uani 1 1 d .
H47 H 0.2441 1.1937 0.1872 0.032 Uiso 1 1 calc R
N60 N 0.2449(4) 0.9381(3) 0.2889(3) 0.0201(9) Uani 1 1 d .
O64 O 0.7478(4) 0.8627(5) 0.4878(4) 0.0664(18) Uani 1 1 d .
C73 C 0.1580(4) 0.9665(4) 0.2164(3) 0.0202(10) Uani 1 1 d .
C76 C -0.0863(5) 0.8067(5) 0.1027(4) 0.0282(12) Uani 1 1 d .
H76 H -0.1588 0.7883 0.0620 0.034 Uiso 1 1 calc R
N79 N 0.3243(4) 0.6121(3) 0.4574(3) 0.0198(9) Uani 1 1 d .
N1 N 0.0813(4) 0.7947(3) 0.2089(3) 0.0195(9) Uani 1 1 d .
N3 N 0.2173(4) 0.5367(3) 0.1991(3) 0.0248(10) Uani 1 1 d .
C4 C 0.0204(5) 0.5774(4) 0.1015(4) 0.0283(12) Uani 1 1 d .
H4A H 0.0033 0.5037 0.1026 0.034 Uiso 1 1 calc R
H4B H -0.0210 0.6030 0.0421 0.034 Uiso 1 1 calc R
C5 C 0.1556(4) 1.0605(4) 0.1769(4) 0.0230(11) Uani 1 1 d .
H5 H 0.0941 1.0778 0.1255 0.028 Uiso 1 1 calc R
C6 C 0.3605(4) 0.4334(4) 0.4856(4) 0.0257(12) Uani 1 1 d .
H6 H 0.3634 0.3664 0.4641 0.031 Uiso 1 1 calc R
C7 C 0.3850(5) 0.5482(4) 0.6039(4) 0.0282(12) Uani 1 1 d .
H7 H 0.4036 0.5615 0.6643 0.034 Uiso 1 1 calc R
C8 C 0.3274(4) 0.5148(4) 0.4286(4) 0.0216(11) Uani 1 1 d .
C9 C -0.0376(5) 0.9023(4) 0.1118(4) 0.0286(12) Uani 1 1 d .
H9 H -0.0683 0.9624 0.0798 0.034 Uiso 1 1 calc R
C10 C 0.3893(5) 0.4501(5) 0.5736(4) 0.0295(13) Uani 1 1 d .
H10 H 0.4119 0.3946 0.6133 0.035 Uiso 1 1 calc R
C11 C 0.1483(5) 0.5904(4) 0.1206(3) 0.0273(12) Uani 1 1 d .
H11A H 0.1679 0.5644 0.0705 0.033 Uiso 1 1 calc R
H11B H 0.1675 0.6640 0.1272 0.033 Uiso 1 1 calc R
C12 C 0.2541(5) 0.4398(5) 0.2037(4) 0.0355(14) Uani 1 1 d .
H12 H 0.2480 0.3967 0.1555 0.043 Uiso 1 1 calc R
O4 O 0.0855(3) 0.6829(3) 0.3770(3) 0.0242(8) Uani 1 1 d .
O5 O 0.1205(3) 0.8429(3) 0.4064(3) 0.0252(8) Uani 1 1 d .
H1A H 0.365(10) 0.880(8) 0.493(7) 0.08(4) Uiso 1 1 d .
H1B H 0.457(7) 0.834(6) 0.490(5) 0.04(2) Uiso 1 1 d .

loop_
_atom_site_aniso_label
_atom_site_aniso_U_11
_atom_site_aniso_U_22
_atom_site_aniso_U_33
_atom_site_aniso_U_23
_atom_site_aniso_U_13
_atom_site_aniso_U_12
Eu1 0.0134(2) 0.0098(2) 0.0183(2) -0.00074(10) 0.00433(15) -0.00091(9)
O1 0.026(2) 0.016(2) 0.025(2) -0.0039(17) 0.0026(16) -0.0004(15)
N11 0.021(2) 0.018(2) 0.023(2) -0.0024(18) 0.0089(18) -0.0047(17)
O13 0.037(2) 0.021(2) 0.042(2) 0.0010(19) 0.002(2) 0.0017(18)
O20 0.023(2) 0.0219(19) 0.027(2) -0.0006(15) 0.0097(17) -0.0036(15)
O24 0.029(2) 0.040(2) 0.048(3) -0.015(2) 0.023(2) -0.007(2)
O26 0.021(2) 0.032(3) 0.032(3) 0.0035(16) 0.0092(19) 0.0032(15)
O2 0.029(2) 0.041(3) 0.058(3) 0.001(2) 0.027(2) 0.0069(19)
N4 0.023(2) 0.034(3) 0.027(2) 0.004(2) 0.001(2) 0.008(2)
N12 0.015(2) 0.023(3) 0.026(3) -0.0061(17) 0.008(2) -0.0067(16)
N13 0.020(3) 0.015(2) 0.041(3) -0.0019(18) 0.015(2) 0.0030(16)
N18 0.020(2) 0.020(2) 0.021(2) -0.0027(18) 0.008(2) -0.0019(18)
O3 0.027(2) 0.022(2) 0.041(2) -0.0007(18) 0.0026(17) -0.0028(16)
C19 0.018(2) 0.013(3) 0.032(3) -0.002(2) 0.006(2) -0.0015(19)
C22 0.024(3) 0.025(3) 0.025(3) 0.001(2) 0.005(2) -0.002(2)
C28 0.029(3) 0.022(3) 0.026(3) 0.000(2) 0.008(2) -0.011(2)
C34 0.031(3) 0.019(3) 0.039(3) -0.005(3) 0.008(3) 0.006(2)
C35 0.033(3) 0.018(3) 0.035(3) -0.005(2) 0.016(2) -0.011(2)
C44 0.018(2) 0.019(3) 0.026(3) -0.002(2) 0.009(2) 0.000(2)
C46 0.027(3) 0.018(3) 0.028(3) 0.002(2) 0.010(2) 0.000(2)
C47 0.035(3) 0.013(2) 0.036(3) 0.001(2) 0.016(2) -0.001(2)
N60 0.021(2) 0.017(2) 0.022(2) -0.0009(18) 0.0057(18) -0.0013(17)
O64 0.030(2) 0.107(5) 0.066(4) 0.047(3) 0.021(2) 0.037(3)
C73 0.020(2) 0.018(3) 0.024(3) -0.002(2) 0.009(2) 0.003(2)
C76 0.019(2) 0.031(3) 0.031(3) -0.005(3) 0.002(2) -0.001(2)
N79 0.018(2) 0.018(2) 0.023(2) 0.0010(18) 0.0073(17) 0.0005(17)
N1 0.019(2) 0.019(2) 0.019(2) -0.0018(18) 0.0044(16) -0.0058(17)
N3 0.030(2) 0.017(2) 0.029(2) -0.0059(19) 0.013(2) -0.0070(19)
C4 0.037(3) 0.019(3) 0.023(3) -0.004(2) 0.002(2) -0.008(2)
C5 0.023(3) 0.019(3) 0.028(3) 0.003(2) 0.011(2) 0.008(2)
C6 0.017(2) 0.017(3) 0.041(3) 0.005(2) 0.007(2) 0.004(2)
C7 0.031(3) 0.024(3) 0.026(3) 0.003(2) 0.005(2) -0.002(2)
C8 0.011(2) 0.018(3) 0.036(3) -0.003(2) 0.008(2) -0.0015(19)
C9 0.022(3) 0.022(3) 0.035(3) -0.001(2) 0.000(2) 0.004(2)
C10 0.022(2) 0.025(3) 0.037(3) 0.014(3) 0.005(2) 0.007(2)
C11 0.043(3) 0.018(3) 0.024(3) -0.001(2) 0.015(2) -0.008(2)
C12 0.039(3) 0.029(3) 0.040(4) -0.014(3) 0.014(3) -0.004(3)
O4 0.0265(18) 0.0151(18) 0.035(2) -0.0032(16) 0.0152(16) -0.0040(15)
O5 0.0240(18) 0.0153(19) 0.038(2) -0.0085(16) 0.0124(17) -0.0038(15)

loop_
_atom_type_symbol
_atom_type_description
_atom_type_scat_dispersion_real
_atom_type_scat_dispersion_imag
_atom_type_scat_source
C C 0.0181 0.0091 'International Tables Vol C Tables 4.2.6.8 and 6.1.1.4'
H H 0.0000 0.0000 'International Tables Vol C Tables 4.2.6.8 and 6.1.1.4'
Eu Eu -8.9294 11.1857 'International Tables Vol C Tables 4.2.6.8 and 6.1.1.4'
N N 0.0311 0.0180 'International Tables Vol C Tables 4.2.6.8 and 6.1.1.4'
O O 0.0492 0.0322 'International Tables Vol C Tables 4.2.6.8 and 6.1.1.4'

loop_
_geom_angle_atom_site_label_1
_geom_angle_atom_site_label_2
_geom_angle_atom_site_label_3
_geom_angle
O1 Eu1 N11 136.56(14)
O1 Eu1 O20 112.58(14)
O1 Eu1 O26 71.10(16)
O1 Eu1 N13 91.24(16)
O1 Eu1 N18 91.89(15)
O1 Eu1 N60 78.08(14)
O1 Eu1 N79 76.14(13)
O1 Eu1 N1 138.10(14)
O1 Eu1 O4 108.14(14)
O1 Eu1 O5 73.83(14)
N11 Eu1 N13 77.20(13)
N11 Eu1 N18 104.34(14)
N11 Eu1 N60 136.48(16)
N11 Eu1 N79 65.34(14)
O20 Eu1 N11 72.39(13)
O20 Eu1 N13 26.00(16)
O20 Eu1 N18 148.00(14)
O20 Eu1 N60 68.89(13)
O20 Eu1 N79 118.58(13)
O20 Eu1 N1 73.23(14)
O26 Eu1 N11 82.73(13)
O26 Eu1 O20 51.73(15)
O26 Eu1 N13 25.77(17)
O26 Eu1 N18 160.12(16)
O26 Eu1 N60 88.51(13)
O26 Eu1 N79 79.90(14)
O26 Eu1 N1 124.76(15)
O26 Eu1 O4 150.65(13)
O26 Eu1 O5 143.96(13)
N18 Eu1 N13 173.35(15)
N60 Eu1 N13 76.74(13)
N60 Eu1 N18 98.18(14)
N60 Eu1 N79 153.98(14)
N79 Eu1 N13 100.25(14)
N79 Eu1 N18 86.19(14)
N1 Eu1 N11 85.32(14)
N1 Eu1 N13 99.03(15)
N1 Eu1 N18 74.78(14)
N1 Eu1 N60 65.25(14)
N1 Eu1 N79 139.88(14)
O4 Eu1 N11 78.80(13)
O4 Eu1 O20 139.27(13)
O4 Eu1 N13 155.86(13)
O4 Eu1 N18 25.84(12)
O4 Eu1 N60 120.48(13)
O4 Eu1 N79 71.73(13)
O4 Eu1 N1 76.34(13)
O5 Eu1 N11 130.24(13)
O5 Eu1 O20 141.76(13)
O5 Eu1 N13 151.36(12)
O5 Eu1 N18 26.01(12)
O5 Eu1 N60 76.32(13)
O5 Eu1 N79 99.65(13)
O5 Eu1 N1 78.25(13)
O5 Eu1 O4 51.81(12)
C19 N11 Eu1 117.8(3)
C19 N11 N3 104.8(4)
N3 N11 Eu1 135.2(3)
N13 O20 Eu1 94.6(4)
N13 O26 Eu1 98.7(3)
O3 N4 O13 120.3(5)
O64 N4 O13 120.6(6)
O64 N4 O3 119.1(5)
C76 N12 C28 127.3(5)
C76 N12 N1 110.7(4)
N1 N12 C28 121.5(5)
O20 N13 Eu1 59.4(3)
O20 N13 O26 114.8(5)
O26 N13 Eu1 55.5(3)
O2 N13 Eu1 175.9(4)
O2 N13 O20 122.2(6)
O2 N13 O26 123.0(6)
O24 N18 Eu1 174.5(4)
O24 N18 O4 122.2(5)
O24 N18 O5 121.6(5)
O4 N18 Eu1 58.3(3)
O4 N18 O5 116.2(5)
O5 N18 Eu1 58.0(3)
N11 C19 C34 111.2(5)
N11 C19 C8 119.9(5)
C34 C19 C8 128.8(5)
N60 C22 C35 124.1(5)
N12 C28 C4 111.7(5)
C12 C34 C19 105.1(5)
C22 C35 C47 118.4(5)
N1 C44 C73 119.8(5)
N1 C44 C9 111.2(5)
C9 C44 C73 129.0(5)
N79 C46 C7 123.9(5)
C5 C47 C35 118.7(5)
C22 N60 Eu1 123.3(4)
C22 N60 C73 117.3(5)
C73 N60 Eu1 119.0(3)
N60 C73 C44 116.6(5)
N60 C73 C5 122.3(5)
C5 C73 C44 121.0(5)
N12 C76 C9 108.8(5)
C46 N79 Eu1 123.9(3)
C46 N79 C8 117.5(5)
C8 N79 Eu1 118.5(3)
N12 N1 Eu1 135.5(3)
C44 N1 Eu1 118.7(3)
C44 N1 N12 105.2(4)
N11 N3 C11 122.8(4)
C12 N3 N11 110.4(5)
C12 N3 C11 126.3(5)
C11 C4 C28 114.1(4)
C47 C5 C73 119.1(5)
C10 C6 C8 119.6(5)
C46 C7 C10 117.9(5)
N79 C8 C19 117.1(5)
N79 C8 C6 121.6(5)
C6 C8 C19 121.3(5)
C76 C9 C44 104.0(5)
C6 C10 C7 119.5(5)
N3 C11 C4 112.7(4)
N3 C12 C34 108.4(5)
N18 O4 Eu1 95.9(3)
N18 O5 Eu1 96.0(3)

loop_
_geom_bond_atom_site_label_1
_geom_bond_atom_site_label_2
_geom_bond_distance
Eu1 O1 2.400(4)
Eu1 N11 2.547(5)
Eu1 O20 2.501(4)
Eu1 O26 2.415(5)
Eu1 N13 2.896(6)
Eu1 N18 2.893(5)
Eu1 N60 2.559(5)
Eu1 N79 2.563(4)
Eu1 N1 2.537(4)
Eu1 O4 2.474(4)
Eu1 O5 2.468(4)
N11 C19 1.340(7)
N11 N3 1.365(6)
O13 N4 1.253(6)
O20 N13 1.274(7)
O24 N18 1.215(7)
O26 N13 1.274(8)
O2 N13 1.211(8)
N4 O3 1.253(7)
N4 O64 1.227(7)
N12 C28 1.459(7)
N12 C76 1.329(8)
N12 N1 1.362(6)
N18 O4 1.268(6)
N18 O5 1.276(6)
C19 C34 1.381(8)
C19 C8 1.460(8)
C22 C35 1.372(8)
C22 N60 1.333(7)
C28 C4 1.539(8)
C34 C12 1.359(9)
C35 C47 1.391(9)
C44 C73 1.470(7)
C44 N1 1.335(7)
C44 C9 1.396(7)
C46 N79 1.343(7)
C46 C7 1.379(8)
C47 C5 1.381(8)
N60 C73 1.355(7)
C73 C5 1.385(8)
C76 C9 1.375(8)
N79 C8 1.363(7)
N3 C11 1.457(7)
N3 C12 1.341(8)
C4 C11 1.519(8)
C6 C8 1.381(8)
C6 C10 1.377(9)
C7 C10 1.383(9)
